data_7720651
loop_
_publ_author_name
'Rezazgui, David'
'C&#xed;sa&#x159;ov&#xe1;, Ivana'
'&#x160;t&#x11b;pni&#x10d;ka, Petr'
'Schulz, Ji&#x159;&#xed;'

_publ_section_title
;
 Synthesis of hybrid phosphinoferrocene ligands bearing amine pendants and
 catalytic evaluation of their gold(I) complexes.
;
_journal_issue 13
_journal_name_full 'Dalton transactions (Cambridge, England : 2003)'
_journal_page_first 5397
_journal_page_last 5407
_journal_paper_doi 10.1039/d6dt00321d
_journal_volume 55
_journal_year 2026
_chemical_formula_moiety 'C26 H38 Fe N O P'
_chemical_formula_sum 'C26 H38 Fe N O P'
_chemical_formula_weight 467.39
_space_group_crystal_system monoclinic
_space_group_IT_number 14
_space_group_name_Hall '-P 2yn'
_space_group_name_H-M_alt 'P 1 21/n 1'
_atom_sites_solution_hydrogens geom
_atom_sites_solution_primary direct
_atom_sites_solution_secondary difmap
_audit_creation_method SHELXL-2014/7
_audit_update_record
;
2025-12-18 deposited with the CCDC.	2026-03-09 downloaded from the CCDC.
;
_cell_angle_alpha 90
_cell_angle_beta 90.447(3)
_cell_angle_gamma 90
_cell_formula_units_Z 4
_cell_length_a 6.0188(5)
_cell_length_b 10.3743(8)
_cell_length_c 37.385(3)
_cell_measurement_reflns_used 9497
_cell_measurement_temperature 150(2)
_cell_measurement_theta_max 27.48
_cell_measurement_theta_min 2.55
_cell_volume 2334.3(3)
_computing_cell_refinement 'SAINT V8.38A (Bruker AXS Inc., 2017)'
_computing_data_collection 'Bruker Instrument Service vV6.2.10'
_computing_data_reduction 'SAINT V8.38A (Bruker AXS Inc., 2017)'
_computing_molecular_graphics 'PLATON (Spek, 2017)'
_computing_publication_material 'PLATON (Spek, 2017)'
_computing_structure_refinement 'SHELXL-2014/7 (Sheldrick, 2014)'
_computing_structure_solution 'SHELXT 2014/5 (Sheldrick, 2014)'
_diffrn_ambient_temperature 150(2)
_diffrn_measured_fraction_theta_full 0.996
_diffrn_measured_fraction_theta_max 0.996
_diffrn_measurement_device_type 'Bruker D8 VENTURE Kappa Duo PHOTON 100 CMOS'
_diffrn_measurement_method '\f and \w scans'
_diffrn_radiation_monochromator 'Quazar Mo multilayer optic'
_diffrn_radiation_source 'I\mS micro-focus sealed tube'
_diffrn_radiation_type MoK\a
_diffrn_radiation_wavelength 0.71073
_diffrn_reflns_av_R_equivalents 0.0254
_diffrn_reflns_av_unetI/netI 0.0207
_diffrn_reflns_Laue_measured_fraction_full 0.996
_diffrn_reflns_Laue_measured_fraction_max 0.996
_diffrn_reflns_limit_h_max 7
_diffrn_reflns_limit_h_min -7
_diffrn_reflns_limit_k_max 12
_diffrn_reflns_limit_k_min -13
_diffrn_reflns_limit_l_max 48
_diffrn_reflns_limit_l_min -48
_diffrn_reflns_number 26872
_diffrn_reflns_point_group_measured_fraction_full 0.996
_diffrn_reflns_point_group_measured_fraction_max 0.996
_diffrn_reflns_theta_full 25.242
_diffrn_reflns_theta_max 27.502
_diffrn_reflns_theta_min 2.245
_exptl_absorpt_coefficient_mu 0.733
_exptl_absorpt_correction_T_max 0.93
_exptl_absorpt_correction_T_min 0.84
_exptl_absorpt_correction_type multi-scan
_exptl_absorpt_process_details 'SADABS-2016/2 - Bruker AXS'
_exptl_crystal_colour orange
_exptl_crystal_density_diffrn 1.330
_exptl_crystal_description bar
_exptl_crystal_F_000 1000
_exptl_crystal_size_max 0.39
_exptl_crystal_size_mid 0.21
_exptl_crystal_size_min 0.11
_refine_diff_density_max 0.357
_refine_diff_density_min -0.272
_refine_diff_density_rms 0.063
_refine_ls_extinction_method none
_refine_ls_goodness_of_fit_ref 1.210
_refine_ls_hydrogen_treatment constr
_refine_ls_matrix_type full
_refine_ls_number_parameters 271
_refine_ls_number_reflns 5346
_refine_ls_number_restraints 0
_refine_ls_restrained_S_all 1.210
_refine_ls_R_factor_all 0.0392
_refine_ls_R_factor_gt 0.0364
_refine_ls_shift/su_max 0.001
_refine_ls_shift/su_mean 0.000
_refine_ls_structure_factor_coef Fsqd
_refine_ls_weighting_details 'w=1/[\s^2^(Fo^2^)+(0.0088P)^2^+3.3193P] where P=(Fo^2^+2Fc^2^)/3'
_refine_ls_weighting_scheme calc
_refine_ls_wR_factor_gt 0.0827
_refine_ls_wR_factor_ref 0.0838
_reflns_Friedel_coverage 0.000
_reflns_number_gt 5026
_reflns_number_total 5346
_reflns_threshold_expression 'I > 2\s(I)'
_cod_data_source_file d6dt00321d3.cif
_cod_data_source_block dr84
_cod_depositor_comments 'Adding full bibliography for 7720642--7720664.cif.'
_cod_original_sg_symbol_H-M 'P 21/n'
_cod_database_code 7720651
_shelx_shelxl_version_number 2014/7
_shelx_space_group_comment
;
The symmetry employed for this shelxl refinement is uniquely defined
by the following loop, which should always be used as a source of
symmetry information in preference to the above space-group names.
They are only intended as comments.
;
_shelx_estimated_absorpt_t_min 0.763
_shelx_estimated_absorpt_t_max 0.924

loop_
_space_group_symop_operation_xyz
'x, y, z'
'-x+1/2, y+1/2, -z+1/2'
'-x, -y, -z'
'x-1/2, -y-1/2, z-1/2'

loop_
_atom_site_label
_atom_site_type_symbol
_atom_site_fract_x
_atom_site_fract_y
_atom_site_fract_z
_atom_site_U_iso_or_equiv
_atom_site_adp_type
_atom_site_occupancy
_atom_site_site_symmetry_order
_atom_site_calc_flag
_atom_site_refinement_flags_posn
_atom_site_refinement_flags_adp
_atom_site_refinement_flags_occupancy
_atom_site_disorder_assembly
_atom_site_disorder_group
Fe1 Fe 0.59934(5) 0.33896(3) 0.31753(2) 0.01364(8) Uani 1 1 d . . . . .
P1 P 0.48787(8) 0.44398(5) 0.40444(2) 0.01569(11) Uani 1 1 d . . . . .
O1 O 0.3567(2) 0.41447(14) 0.17661(4) 0.0225(3) Uani 1 1 d . . . . .
N1 N 0.4243(3) 0.26310(16) 0.23953(4) 0.0156(3) Uani 1 1 d . . . . .
C1 C 0.4799(3) 0.22714(18) 0.27491(5) 0.0159(4) Uani 1 1 d . . . . .
C2 C 0.3341(3) 0.22281(19) 0.30490(5) 0.0188(4) Uani 1 1 d . . . . .
H2 H 0.1827 0.2486 0.3049 0.023 Uiso 1 1 calc R U . . .
C3 C 0.4551(4) 0.17305(19) 0.33478(5) 0.0218(4) Uani 1 1 d . . . . .
H3 H 0.3975 0.1587 0.3580 0.026 Uiso 1 1 calc R U . . .
C4 C 0.6765(4) 0.14862(19) 0.32385(5) 0.0214(4) Uani 1 1 d . . . . .
H4 H 0.7928 0.1150 0.3384 0.026 Uiso 1 1 calc R U . . .
C5 C 0.6930(3) 0.18370(19) 0.28701(5) 0.0183(4) Uani 1 1 d . . . . .
H5 H 0.8235 0.1790 0.2729 0.022 Uiso 1 1 calc R U . . .
C6 C 0.5988(3) 0.46871(18) 0.35967(5) 0.0147(4) Uani 1 1 d . . . . .
C7 C 0.8198(3) 0.45270(19) 0.34607(5) 0.0172(4) Uani 1 1 d . . . . .
H7 H 0.9454 0.4243 0.3595 0.021 Uiso 1 1 calc R U . . .
C8 C 0.8187(3) 0.48658(19) 0.30911(5) 0.0199(4) Uani 1 1 d . . . . .
H8 H 0.9433 0.4845 0.2937 0.024 Uiso 1 1 calc R U . . .
C9 C 0.5985(4) 0.52410(18) 0.29933(5) 0.0189(4) Uani 1 1 d . . . . .
H9 H 0.5510 0.5525 0.2764 0.023 Uiso 1 1 calc R U . . .
C10 C 0.4627(3) 0.51135(18) 0.33014(5) 0.0171(4) Uani 1 1 d . . . . .
H10 H 0.3077 0.5282 0.3310 0.021 Uiso 1 1 calc R U . . .
C11 C 0.4694(3) 0.61364(19) 0.42091(5) 0.0166(4) Uani 1 1 d . . . . .
H11 H 0.4166 0.6084 0.4462 0.020 Uiso 1 1 calc R U . . .
C12 C 0.6828(3) 0.6940(2) 0.42183(6) 0.0223(4) Uani 1 1 d . . . . .
H12A H 0.7411 0.7029 0.3973 0.027 Uiso 1 1 calc R U . . .
H12B H 0.7965 0.6493 0.4365 0.027 Uiso 1 1 calc R U . . .
C13 C 0.6385(4) 0.8281(2) 0.43752(7) 0.0306(5) Uani 1 1 d . . . . .
H13A H 0.5909 0.8192 0.4627 0.037 Uiso 1 1 calc R U . . .
H13B H 0.7775 0.8790 0.4373 0.037 Uiso 1 1 calc R U . . .
C14 C 0.4588(4) 0.8995(2) 0.41625(7) 0.0305(5) Uani 1 1 d . . . . .
H14A H 0.4287 0.9836 0.4277 0.037 Uiso 1 1 calc R U . . .
H14B H 0.5124 0.9162 0.3917 0.037 Uiso 1 1 calc R U . . .
C15 C 0.2459(4) 0.8215(2) 0.41442(6) 0.0240(4) Uani 1 1 d . . . . .
H15A H 0.1370 0.8662 0.3988 0.029 Uiso 1 1 calc R U . . .
H15B H 0.1815 0.8150 0.4386 0.029 Uiso 1 1 calc R U . . .
C16 C 0.2879(3) 0.6862(2) 0.39983(6) 0.0218(4) Uani 1 1 d . . . . .
H16A H 0.3327 0.6927 0.3745 0.026 Uiso 1 1 calc R U . . .
H16B H 0.1480 0.6361 0.4007 0.026 Uiso 1 1 calc R U . . .
C17 C 0.7362(3) 0.37990(19) 0.42852(5) 0.0177(4) Uani 1 1 d . . . . .
H17 H 0.8689 0.4317 0.4214 0.021 Uiso 1 1 calc R U . . .
C18 C 0.7751(4) 0.2386(2) 0.41779(6) 0.0242(4) Uani 1 1 d . . . . .
H18A H 0.6409 0.1875 0.4234 0.029 Uiso 1 1 calc R U . . .
H18B H 0.7991 0.2338 0.3917 0.029 Uiso 1 1 calc R U . . .
C19 C 0.9752(4) 0.1805(2) 0.43724(6) 0.0286(5) Uani 1 1 d . . . . .
H19A H 1.1119 0.2259 0.4298 0.034 Uiso 1 1 calc R U . . .
H19B H 0.9902 0.0886 0.4305 0.034 Uiso 1 1 calc R U . . .
C20 C 0.9501(5) 0.1913(2) 0.47779(7) 0.0352(6) Uani 1 1 d . . . . .
H20A H 0.8227 0.1383 0.4856 0.042 Uiso 1 1 calc R U . . .
H20B H 1.0858 0.1582 0.4898 0.042 Uiso 1 1 calc R U . . .
C21 C 0.9127(4) 0.3313(2) 0.48836(6) 0.0304(5) Uani 1 1 d . . . . .
H21A H 1.0458 0.3825 0.4822 0.036 Uiso 1 1 calc R U . . .
H21B H 0.8921 0.3366 0.5146 0.036 Uiso 1 1 calc R U . . .
C22 C 0.7095(4) 0.3888(2) 0.46948(5) 0.0240(4) Uani 1 1 d . . . . .
H22A H 0.6921 0.4802 0.4766 0.029 Uiso 1 1 calc R U . . .
H22B H 0.5743 0.3416 0.4768 0.029 Uiso 1 1 calc R U . . .
C23 C 0.2326(3) 0.3498(2) 0.23579(5) 0.0189(4) Uani 1 1 d . . . . .
H23A H 0.2687 0.4346 0.2465 0.023 Uiso 1 1 calc R U . . .
H23B H 0.1041 0.3134 0.2487 0.023 Uiso 1 1 calc R U . . .
C24 C 0.1733(3) 0.3665(2) 0.19669(6) 0.0211(4) Uani 1 1 d . . . . .
H24A H 0.1258 0.2825 0.1867 0.025 Uiso 1 1 calc R U . . .
H24B H 0.0470 0.4271 0.1944 0.025 Uiso 1 1 calc R U . . .
C25 C 0.5382(3) 0.3269(2) 0.17968(5) 0.0202(4) Uani 1 1 d . . . . .
H25A H 0.6646 0.3595 0.1655 0.024 Uiso 1 1 calc R U . . .
H25B H 0.4937 0.2422 0.1698 0.024 Uiso 1 1 calc R U . . .
C26 C 0.6106(3) 0.31049(19) 0.21821(5) 0.0167(4) Uani 1 1 d . . . . .
H26A H 0.7354 0.2485 0.2196 0.020 Uiso 1 1 calc R U . . .
H26B H 0.6627 0.3941 0.2279 0.020 Uiso 1 1 calc R U . . .

loop_
_atom_site_aniso_label
_atom_site_aniso_U_11
_atom_site_aniso_U_22
_atom_site_aniso_U_33
_atom_site_aniso_U_23
_atom_site_aniso_U_13
_atom_site_aniso_U_12
Fe1 0.01736(14) 0.00994(13) 0.01363(13) -0.00103(10) -0.00014(10) -0.00211(10)
P1 0.0162(2) 0.0157(2) 0.0152(2) 0.00061(18) 0.00142(18) -0.00116(19)
O1 0.0238(7) 0.0205(7) 0.0230(7) 0.0066(6) 0.0013(6) 0.0043(6)
N1 0.0147(8) 0.0159(8) 0.0163(8) -0.0007(6) -0.0011(6) 0.0014(6)
C1 0.0195(9) 0.0103(9) 0.0179(9) -0.0029(7) -0.0018(7) -0.0019(7)
C2 0.0203(10) 0.0168(9) 0.0194(9) -0.0007(7) 0.0004(8) -0.0061(8)
C3 0.0329(11) 0.0138(9) 0.0187(9) 0.0002(8) -0.0006(8) -0.0080(8)
C4 0.0316(11) 0.0116(9) 0.0209(10) 0.0000(7) -0.0067(8) 0.0001(8)
C5 0.0219(10) 0.0138(9) 0.0193(9) -0.0030(7) -0.0028(7) 0.0014(8)
C6 0.0186(9) 0.0110(9) 0.0146(9) -0.0025(7) 0.0001(7) -0.0022(7)
C7 0.0173(9) 0.0158(9) 0.0184(9) -0.0037(7) 0.0003(7) -0.0037(7)
C8 0.0228(10) 0.0162(10) 0.0207(10) -0.0031(8) 0.0053(8) -0.0074(8)
C9 0.0305(11) 0.0102(9) 0.0161(9) 0.0012(7) -0.0006(8) -0.0041(8)
C10 0.0209(10) 0.0110(9) 0.0195(9) -0.0025(7) -0.0008(7) 0.0000(7)
C11 0.0164(9) 0.0179(9) 0.0156(9) -0.0007(7) 0.0023(7) 0.0006(7)
C12 0.0174(10) 0.0193(10) 0.0302(11) -0.0029(8) -0.0005(8) -0.0003(8)
C13 0.0246(11) 0.0198(11) 0.0473(14) -0.0092(10) -0.0025(10) -0.0028(9)
C14 0.0341(13) 0.0200(11) 0.0376(13) -0.0016(9) 0.0061(10) 0.0037(9)
C15 0.0236(10) 0.0237(11) 0.0248(10) -0.0014(8) 0.0008(8) 0.0065(9)
C16 0.0201(10) 0.0212(10) 0.0242(10) -0.0029(8) -0.0009(8) 0.0047(8)
C17 0.0205(9) 0.0164(9) 0.0161(9) 0.0006(7) -0.0011(7) 0.0004(7)
C18 0.0322(12) 0.0158(10) 0.0245(10) -0.0001(8) -0.0041(9) 0.0017(9)
C19 0.0351(12) 0.0179(11) 0.0328(12) 0.0010(9) -0.0052(10) 0.0069(9)
C20 0.0446(15) 0.0303(13) 0.0306(12) 0.0102(10) -0.0100(11) 0.0071(11)
C21 0.0387(13) 0.0331(13) 0.0191(10) 0.0029(9) -0.0066(9) 0.0048(11)
C22 0.0308(11) 0.0254(11) 0.0157(9) 0.0028(8) 0.0011(8) 0.0031(9)
C23 0.0146(9) 0.0184(10) 0.0237(10) -0.0014(8) -0.0001(7) 0.0016(7)
C24 0.0181(9) 0.0214(10) 0.0237(10) 0.0026(8) -0.0025(8) 0.0016(8)
C25 0.0228(10) 0.0206(10) 0.0172(9) 0.0001(8) 0.0018(8) 0.0038(8)
C26 0.0145(9) 0.0170(9) 0.0187(9) -0.0020(7) 0.0007(7) 0.0008(7)

loop_
_atom_type_symbol
_atom_type_description
_atom_type_scat_dispersion_real
_atom_type_scat_dispersion_imag
_atom_type_scat_source
C C 0.0033 0.0016 'International Tables Vol C Tables 4.2.6.8 and 6.1.1.4'
H H 0.0000 0.0000 'International Tables Vol C Tables 4.2.6.8 and 6.1.1.4'
Fe Fe 0.3463 0.8444 'International Tables Vol C Tables 4.2.6.8 and 6.1.1.4'
N N 0.0061 0.0033 'International Tables Vol C Tables 4.2.6.8 and 6.1.1.4'
O O 0.0106 0.0060 'International Tables Vol C Tables 4.2.6.8 and 6.1.1.4'
P P 0.1023 0.0942 'International Tables Vol C Tables 4.2.6.8 and 6.1.1.4'

loop_
_geom_angle_atom_site_label_1
_geom_angle_atom_site_label_2
_geom_angle_atom_site_label_3
_geom_angle
_geom_angle_site_symmetry_1
_geom_angle_site_symmetry_3
_geom_angle_publ_flag
C10 Fe1 C3 119.88(8) . . ?
C10 Fe1 C9 41.02(8) . . ?
C3 Fe1 C9 154.59(9) . . ?
C10 Fe1 C4 156.84(8) . . ?
C3 Fe1 C4 40.75(9) . . ?
C9 Fe1 C4 161.83(9) . . ?
C10 Fe1 C8 68.84(8) . . ?
C3 Fe1 C8 163.40(9) . . ?
C9 Fe1 C8 40.86(8) . . ?
C4 Fe1 C8 126.48(9) . . ?
C10 Fe1 C2 104.80(8) . . ?
C3 Fe1 C2 40.83(8) . . ?
C9 Fe1 C2 118.47(8) . . ?
C4 Fe1 C2 68.57(9) . . ?
C8 Fe1 C2 154.81(8) . . ?
C10 Fe1 C5 159.18(8) . . ?
C3 Fe1 C5 68.44(8) . . ?
C9 Fe1 C5 123.58(8) . . ?
C4 Fe1 C5 40.82(8) . . ?
C8 Fe1 C5 108.70(8) . . ?
C2 Fe1 C5 68.18(8) . . ?
C10 Fe1 C7 68.64(8) . . ?
C3 Fe1 C7 126.39(8) . . ?
C9 Fe1 C7 68.53(8) . . ?
C4 Fe1 C7 110.37(8) . . ?
C8 Fe1 C7 40.55(8) . . ?
C2 Fe1 C7 161.70(8) . . ?
C5 Fe1 C7 123.81(8) . . ?
C10 Fe1 C6 41.10(8) . . ?
C3 Fe1 C6 107.78(8) . . ?
C9 Fe1 C6 69.00(8) . . ?
C4 Fe1 C6 122.82(8) . . ?
C8 Fe1 C6 68.66(8) . . ?
C2 Fe1 C6 123.40(8) . . ?
C5 Fe1 C6 158.96(8) . . ?
C7 Fe1 C6 40.65(7) . . ?
C10 Fe1 C1 121.92(8) . . ?
C3 Fe1 C1 68.15(8) . . ?
C9 Fe1 C1 105.55(8) . . ?
C4 Fe1 C1 68.20(8) . . ?
C8 Fe1 C1 121.01(8) . . ?
C2 Fe1 C1 40.34(7) . . ?
C5 Fe1 C1 40.29(8) . . ?
C7 Fe1 C1 157.62(8) . . ?
C6 Fe1 C1 159.38(8) . . ?
C6 P1 C17 101.29(9) . . ?
C6 P1 C11 101.14(9) . . ?
C17 P1 C11 103.10(9) . . ?
C25 O1 C24 109.29(15) . . ?
C1 N1 C26 114.92(15) . . ?
C1 N1 C23 115.54(16) . . ?
C26 N1 C23 110.29(15) . . ?
N1 C1 C5 125.82(17) . . ?
N1 C1 C2 126.89(18) . . ?
C5 C1 C2 107.26(17) . . ?
N1 C1 Fe1 130.09(13) . . ?
C5 C1 Fe1 68.41(11) . . ?
C2 C1 Fe1 68.27(11) . . ?
C3 C2 C1 108.23(18) . . ?
C3 C2 Fe1 68.93(11) . . ?
C1 C2 Fe1 71.39(11) . . ?
C3 C2 H2 125.9 . . ?
C1 C2 H2 125.9 . . ?
Fe1 C2 H2 125.4 . . ?
C4 C3 C2 108.30(18) . . ?
C4 C3 Fe1 69.89(12) . . ?
C2 C3 Fe1 70.24(11) . . ?
C4 C3 H3 125.8 . . ?
C2 C3 H3 125.8 . . ?
Fe1 C3 H3 125.6 . . ?
C3 C4 C5 107.72(18) . . ?
C3 C4 Fe1 69.36(12) . . ?
C5 C4 Fe1 70.10(11) . . ?
C3 C4 H4 126.1 . . ?
C5 C4 H4 126.1 . . ?
Fe1 C4 H4 126.0 . . ?
C4 C5 C1 108.45(18) . . ?
C4 C5 Fe1 69.08(11) . . ?
C1 C5 Fe1 71.30(11) . . ?
C4 C5 H5 125.8 . . ?
C1 C5 H5 125.8 . . ?
Fe1 C5 H5 125.4 . . ?
C7 C6 C10 106.65(17) . . ?
C7 C6 P1 130.87(15) . . ?
C10 C6 P1 122.47(14) . . ?
C7 C6 Fe1 69.45(11) . . ?
C10 C6 Fe1 67.71(10) . . ?
P1 C6 Fe1 127.50(10) . . ?
C8 C7 C6 108.50(17) . . ?
C8 C7 Fe1 69.05(11) . . ?
C6 C7 Fe1 69.90(11) . . ?
C8 C7 H7 125.7 . . ?
C6 C7 H7 125.7 . . ?
Fe1 C7 H7 126.9 . . ?
C7 C8 C9 108.22(17) . . ?
C7 C8 Fe1 70.40(11) . . ?
C9 C8 Fe1 69.18(11) . . ?
C7 C8 H8 125.9 . . ?
C9 C8 H8 125.9 . . ?
Fe1 C8 H8 126.1 . . ?
C10 C9 C8 107.79(17) . . ?
C10 C9 Fe1 69.03(11) . . ?
C8 C9 Fe1 69.96(11) . . ?
C10 C9 H9 126.1 . . ?
C8 C9 H9 126.1 . . ?
Fe1 C9 H9 126.5 . . ?
C9 C10 C6 108.81(17) . . ?
C9 C10 Fe1 69.95(11) . . ?
C6 C10 Fe1 71.19(11) . . ?
C9 C10 H10 125.6 . . ?
C6 C10 H10 125.6 . . ?
Fe1 C10 H10 124.9 . . ?
C12 C11 C16 109.70(17) . . ?
C12 C11 P1 117.90(14) . . ?
C16 C11 P1 109.62(14) . . ?
C12 C11 H11 106.3 . . ?
C16 C11 H11 106.3 . . ?
P1 C11 H11 106.3 . . ?
C11 C12 C13 110.73(17) . . ?
C11 C12 H12A 109.5 . . ?
C13 C12 H12A 109.5 . . ?
C11 C12 H12B 109.5 . . ?
C13 C12 H12B 109.5 . . ?
H12A C12 H12B 108.1 . . ?
C14 C13 C12 111.41(19) . . ?
C14 C13 H13A 109.3 . . ?
C12 C13 H13A 109.3 . . ?
C14 C13 H13B 109.3 . . ?
C12 C13 H13B 109.3 . . ?
H13A C13 H13B 108.0 . . ?
C15 C14 C13 111.02(19) . . ?
C15 C14 H14A 109.4 . . ?
C13 C14 H14A 109.4 . . ?
C15 C14 H14B 109.4 . . ?
C13 C14 H14B 109.4 . . ?
H14A C14 H14B 108.0 . . ?
C14 C15 C16 111.37(18) . . ?
C14 C15 H15A 109.4 . . ?
C16 C15 H15A 109.4 . . ?
C14 C15 H15B 109.4 . . ?
C16 C15 H15B 109.4 . . ?
H15A C15 H15B 108.0 . . ?
C15 C16 C11 112.67(17) . . ?
C15 C16 H16A 109.1 . . ?
C11 C16 H16A 109.1 . . ?
C15 C16 H16B 109.1 . . ?
C11 C16 H16B 109.1 . . ?
H16A C16 H16B 107.8 . . ?
C18 C17 C22 109.47(17) . . ?
C18 C17 P1 109.71(14) . . ?
C22 C17 P1 111.63(14) . . ?
C18 C17 H17 108.7 . . ?
C22 C17 H17 108.7 . . ?
P1 C17 H17 108.7 . . ?
C19 C18 C17 111.92(18) . . ?
C19 C18 H18A 109.2 . . ?
C17 C18 H18A 109.2 . . ?
C19 C18 H18B 109.2 . . ?
C17 C18 H18B 109.2 . . ?
H18A C18 H18B 107.9 . . ?
C18 C19 C20 111.1(2) . . ?
C18 C19 H19A 109.4 . . ?
C20 C19 H19A 109.4 . . ?
C18 C19 H19B 109.4 . . ?
C20 C19 H19B 109.4 . . ?
H19A C19 H19B 108.0 . . ?
C21 C20 C19 110.06(19) . . ?
C21 C20 H20A 109.6 . . ?
C19 C20 H20A 109.6 . . ?
C21 C20 H20B 109.6 . . ?
C19 C20 H20B 109.6 . . ?
H20A C20 H20B 108.2 . . ?
C20 C21 C22 111.9(2) . . ?
C20 C21 H21A 109.2 . . ?
C22 C21 H21A 109.2 . . ?
C20 C21 H21B 109.2 . . ?
C22 C21 H21B 109.2 . . ?
H21A C21 H21B 107.9 . . ?
C21 C22 C17 110.18(18) . . ?
C21 C22 H22A 109.6 . . ?
C17 C22 H22A 109.6 . . ?
C21 C22 H22B 109.6 . . ?
C17 C22 H22B 109.6 . . ?
H22A C22 H22B 108.1 . . ?
N1 C23 C24 109.97(16) . . ?
N1 C23 H23A 109.7 . . ?
C24 C23 H23A 109.7 . . ?
N1 C23 H23B 109.7 . . ?
C24 C23 H23B 109.7 . . ?
H23A C23 H23B 108.2 . . ?
O1 C24 C23 111.73(16) . . ?
O1 C24 H24A 109.3 . . ?
C23 C24 H24A 109.3 . . ?
O1 C24 H24B 109.3 . . ?
C23 C24 H24B 109.3 . . ?
H24A C24 H24B 107.9 . . ?
O1 C25 C26 111.36(16) . . ?
O1 C25 H25A 109.4 . . ?
C26 C25 H25A 109.4 . . ?
O1 C25 H25B 109.4 . . ?
C26 C25 H25B 109.4 . . ?
H25A C25 H25B 108.0 . . ?
N1 C26 C25 109.87(16) . . ?
N1 C26 H26A 109.7 . . ?
C25 C26 H26A 109.7 . . ?
N1 C26 H26B 109.7 . . ?
C25 C26 H26B 109.7 . . ?
H26A C26 H26B 108.2 . . ?

loop_
_geom_bond_atom_site_label_1
_geom_bond_atom_site_label_2
_geom_bond_distance
_geom_bond_site_symmetry_2
_geom_bond_publ_flag
Fe1 C10 2.0255(19) . ?
Fe1 C3 2.035(2) . ?
Fe1 C9 2.0377(19) . ?
Fe1 C4 2.042(2) . ?
Fe1 C8 2.048(2) . ?
Fe1 C2 2.052(2) . ?
Fe1 C5 2.055(2) . ?
Fe1 C7 2.0661(19) . ?
Fe1 C6 2.0722(18) . ?
Fe1 C1 2.0938(19) . ?
P1 C6 1.8245(19) . ?
P1 C17 1.862(2) . ?
P1 C11 1.868(2) . ?
O1 C25 1.424(2) . ?
O1 C24 1.430(2) . ?
N1 C1 1.412(2) . ?
N1 C26 1.466(2) . ?
N1 C23 1.469(2) . ?
C1 C5 1.429(3) . ?
C1 C2 1.430(3) . ?
C2 C3 1.426(3) . ?
C2 H2 0.9500 . ?
C3 C4 1.420(3) . ?
C3 H3 0.9500 . ?
C4 C5 1.429(3) . ?
C4 H4 0.9500 . ?
C5 H5 0.9500 . ?
C6 C7 1.438(3) . ?
C6 C10 1.439(3) . ?
C7 C8 1.426(3) . ?
C7 H7 0.9500 . ?
C8 C9 1.426(3) . ?
C8 H8 0.9500 . ?
C9 C10 1.424(3) . ?
C9 H9 0.9500 . ?
C10 H10 0.9500 . ?
C11 C12 1.531(3) . ?
C11 C16 1.538(3) . ?
C11 H11 1.0000 . ?
C12 C13 1.534(3) . ?
C12 H12A 0.9900 . ?
C12 H12B 0.9900 . ?
C13 C14 1.529(3) . ?
C13 H13A 0.9900 . ?
C13 H13B 0.9900 . ?
C14 C15 1.517(3) . ?
C14 H14A 0.9900 . ?
C14 H14B 0.9900 . ?
C15 C16 1.527(3) . ?
C15 H15A 0.9900 . ?
C15 H15B 0.9900 . ?
C16 H16A 0.9900 . ?
C16 H16B 0.9900 . ?
C17 C18 1.538(3) . ?
C17 C22 1.544(3) . ?
C17 H17 1.0000 . ?
C18 C19 1.527(3) . ?
C18 H18A 0.9900 . ?
C18 H18B 0.9900 . ?
C19 C20 1.529(3) . ?
C19 H19A 0.9900 . ?
C19 H19B 0.9900 . ?
C20 C21 1.523(3) . ?
C20 H20A 0.9900 . ?
C20 H20B 0.9900 . ?
C21 C22 1.529(3) . ?
C21 H21A 0.9900 . ?
C21 H21B 0.9900 . ?
C22 H22A 0.9900 . ?
C22 H22B 0.9900 . ?
C23 C24 1.512(3) . ?
C23 H23A 0.9900 . ?
C23 H23B 0.9900 . ?
C24 H24A 0.9900 . ?
C24 H24B 0.9900 . ?
C25 C26 1.511(3) . ?
C25 H25A 0.9900 . ?
C25 H25B 0.9900 . ?
C26 H26A 0.9900 . ?
C26 H26B 0.9900 . ?
